data_7225739
loop_
_publ_author_name
'Saunders, Lucy K.'
'Nowell, Harriott'
'Raithby, Paul R.'
'Wilson, Chick C.'

_publ_section_title
;
 Crystal engineering urea organic acid hydrogen bonded networks with
 solvent inclusion properties
;
_journal_issue 31
_journal_name_full CrystEngComm
_journal_page_first 5916
_journal_paper_doi 10.1039/C6CE00872K
_journal_volume 18
_journal_year 2016
_chemical_formula_moiety '4(C8 H5 N1 O6), 7(C7 H8 N2 O1), 2(C1 H4 O1)'
_chemical_formula_sum 'C83 H84 N18 O33'
_chemical_formula_weight 1861.68
_chemical_name_systematic 'Heptakis(n-phenylurea) tetrakis(5-nitroisophthalic acid) dimethanol solvate '
_space_group_crystal_system triclinic
_space_group_IT_number 2
_space_group_name_Hall '-P 1'
_space_group_name_H-M_alt 'P -1'
_symmetry_space_group_name_Hall '-P 1'
_symmetry_space_group_name_H-M 'P -1'
_atom_sites_solution_hydrogens mixed
_audit_creation_method SHELXL-2014
_audit_update_record
;
2016-06-09 deposited with the CCDC.
2016-06-28 downloaded from the CCDC.
;
_cell_angle_alpha 94.490(5)
_cell_angle_beta 91.215(4)
_cell_angle_gamma 90.291(4)
_cell_formula_units_Z 2
_cell_length_a 12.2579(6)
_cell_length_b 14.7289(9)
_cell_length_c 23.5050(14)
_cell_measurement_reflns_used 7587
_cell_measurement_temperature 150
_cell_measurement_theta_max 27.9220
_cell_measurement_theta_min 3.5900
_cell_volume 4229.6(4)
_computing_cell_refinement
;
CrysAlisPro, Agilent Technologies,
Version 1.171.37.33 (release 27-03-2014 CrysAlis171 .NET)
(compiled Mar 27 2014,17:12:48)
;
_computing_data_collection
;
CrysAlisPro, Agilent Technologies,
Version 1.171.37.33 (release 27-03-2014 CrysAlis171 .NET)
(compiled Mar 27 2014,17:12:48)
;
_computing_data_reduction
;
CrysAlisPro, Agilent Technologies,
Version 1.171.37.33 (release 27-03-2014 CrysAlis171 .NET)
(compiled Mar 27 2014,17:12:48)
;
_computing_structure_refinement 'SHELXL-2013 (Sheldrick, 2013)'
_computing_structure_solution 'SHELXS-2013 (Sheldrick, 2013)'
_diffrn_ambient_temperature 150
_diffrn_detector 'CCD plate'
_diffrn_detector_area_resol_mean 16.1468
_diffrn_detector_type EosS2
_diffrn_measured_fraction_theta_full 0.998
_diffrn_measured_fraction_theta_max 0.998
_diffrn_measurement_device 'four-circle diffractometer'
_diffrn_measurement_device_type 'New Xcalibur, EosS2'
_diffrn_radiation_monochromator graphite
_diffrn_radiation_probe x-ray
_diffrn_radiation_type 'Mo K\a'
_diffrn_radiation_wavelength 0.71073
_diffrn_reflns_av_R_equivalents 0.0423
_diffrn_reflns_av_unetI/netI 0.0687
_diffrn_reflns_Laue_measured_fraction_full 0.998
_diffrn_reflns_Laue_measured_fraction_max 0.998
_diffrn_reflns_limit_h_max 14
_diffrn_reflns_limit_h_min -14
_diffrn_reflns_limit_k_max 17
_diffrn_reflns_limit_k_min -15
_diffrn_reflns_limit_l_max 28
_diffrn_reflns_limit_l_min -26
_diffrn_reflns_number 37793
_diffrn_reflns_point_group_measured_fraction_full 0.998
_diffrn_reflns_point_group_measured_fraction_max 0.998
_diffrn_reflns_theta_full 25.242
_diffrn_reflns_theta_max 25.681
_diffrn_reflns_theta_min 3.282
_diffrn_source 'Enhance (Mo) X-ray Source'
_exptl_absorpt_coefficient_mu 0.115
_exptl_absorpt_correction_T_max 1.00000
_exptl_absorpt_correction_T_min 0.93896
_exptl_absorpt_correction_type multi-scan
_exptl_absorpt_process_details
;
CrysAlisPro, Agilent Technologies,
Version 1.171.37.33 (release 27-03-2014 CrysAlis171 .NET)
(compiled Mar 27 2014,17:12:48)
Empirical absorption correction using spherical harmonics,
 implemented in SCALE3 ABSPACK scaling algorithm.
;
_exptl_crystal_colour yellow
_exptl_crystal_density_diffrn 1.462
_exptl_crystal_density_method 'not measured'
_exptl_crystal_description 'arrow head'
_exptl_crystal_F_000 1944
_exptl_crystal_recrystallization_method 'Re-crystallisation from solvent'
_exptl_crystal_size_max 0.2
_exptl_crystal_size_mid 0.1
_exptl_crystal_size_min 0.1
_refine_diff_density_max 0.309
_refine_diff_density_min -0.329
_refine_diff_density_rms 0.056
_refine_ls_extinction_method none
_refine_ls_goodness_of_fit_ref 1.015
_refine_ls_hydrogen_treatment mixed
_refine_ls_matrix_type full
_refine_ls_number_parameters 1518
_refine_ls_number_reflns 16015
_refine_ls_number_restraints 0
_refine_ls_restrained_S_all 1.015
_refine_ls_R_factor_all 0.1125
_refine_ls_R_factor_gt 0.0553
_refine_ls_shift/su_max 0.000
_refine_ls_shift/su_mean 0.000
_refine_ls_structure_factor_coef Fsqd
_refine_ls_weighting_details 'w=1/[\s^2^(Fo^2^)+(0.0609P)^2^] where P=(Fo^2^+2Fc^2^)/3'
_refine_ls_weighting_scheme calc
_refine_ls_wR_factor_gt 0.1163
_refine_ls_wR_factor_ref 0.1460
_reflns_Friedel_coverage 0.000
_reflns_number_gt 9340
_reflns_number_total 16015
_reflns_threshold_expression 'I > 2\s(I)'
_cod_data_source_file c6ce00872k2.cif
_cod_data_source_block IM1
_cod_depositor_comments 'Adding full bibliography for 7225737--7225747.cif.'
_cod_database_code 7225739
_shelx_space_group_comment
;
The symmetry employed for this shelxl refinement is uniquely defined
by the following loop, which should always be used as a source of
symmetry information in preference to the above space-group names.
They are only intended as comments.
;
_shelxl_version_number 2014-3
_solvent_exptl_crystal_recrystallization_method methanol

loop_
_space_group_symop_operation_xyz
'x, y, z'
'-x, -y, -z'

loop_
_atom_site_label
_atom_site_type_symbol
_atom_site_fract_x
_atom_site_fract_y
_atom_site_fract_z
_atom_site_U_iso_or_equiv
_atom_site_adp_type
_atom_site_occupancy
_atom_site_site_symmetry_order
_atom_site_calc_flag
_atom_site_refinement_flags_posn
_atom_site_refinement_flags_adp
C200 C 0.6153(2) 0.41105(17) 0.52427(11) 0.0265(6) Uani 1 1 d . .
H1 H 0.8809(19) 0.4373(15) 0.5344(10) 0.027(7) Uiso 1 1 d . .
H2 H 0.549(2) 0.4272(16) 0.5438(11) 0.033(7) Uiso 1 1 d . .
H3 H 0.7054(18) 0.2918(17) 0.4131(11) 0.032(7) Uiso 1 1 d . .
H6 H 0.1787(17) 0.1717(14) 0.0635(9) 0.015(6) Uiso 1 1 d . .
H9 H -0.0285(16) 0.6533(15) 0.2726(10) 0.016(6) Uiso 1 1 d . .
H4 H -0.0048(17) 0.0590(15) -0.0654(10) 0.020(6) Uiso 1 1 d . .
H5 H -0.1540(19) 0.2070(15) 0.0594(10) 0.026(7) Uiso 1 1 d . .
H8 H -0.2174(18) 0.5390(15) 0.1419(10) 0.021(6) Uiso 1 1 d . .
H7 H 0.1171(18) 0.5088(15) 0.1463(10) 0.021(6) Uiso 1 1 d . .
H10 H -0.2415(18) 1.1401(14) 0.5193(10) 0.017(6) Uiso 1 1 d . .
H11 H 0.0825(18) 1.1329(16) 0.4883(11) 0.027(7) Uiso 1 1 d . .
H14 H -0.118(2) 0.9827(17) 0.3542(11) 0.032(8) Uiso 1 1 d . .
H21 H 0.4726(19) 1.1741(16) 0.2875(11) 0.032(7) Uiso 1 1 d . .
H16 H 0.600(2) 0.7145(17) 0.3233(11) 0.032(8) Uiso 1 1 d . .
H18 H 0.7150(19) 0.7982(16) 0.3792(11) 0.032(7) Uiso 1 1 d . .
H13 H -0.2086(18) 1.2314(15) 0.6007(10) 0.023(7) Uiso 1 1 d . .
H12 H -0.040(2) 1.0486(16) 0.4292(11) 0.028(7) Uiso 1 1 d . .
H22 H 0.777(2) 1.2211(17) 0.2315(11) 0.041(8) Uiso 1 1 d . .
H19 H 0.395(2) 0.7820(17) 0.4189(11) 0.035(7) Uiso 1 1 d . .
H20 H 0.434(2) 1.0812(17) 0.2073(11) 0.033(7) Uiso 1 1 d . .
H17 H 0.526(2) 0.6303(18) 0.2515(12) 0.043(9) Uiso 1 1 d . .
H15 H -0.028(2) 1.2774(19) 0.6269(13) 0.047(8) Uiso 1 1 d . .
H23 H 0.4791(17) 0.8836(14) 0.2430(10) 0.018(6) Uiso 1 1 d . .
H28 H 0.0594(19) 0.7614(16) 0.1382(11) 0.027 Uiso 1 1 d . U
H29 H -0.2006(18) 0.7121(17) 0.0738(11) 0.034(7) Uiso 1 1 d . .
H27 H 0.185(2) 0.6847(19) 0.0859(13) 0.046(9) Uiso 1 1 d . .
H25 H 0.3338(19) 1.0152(17) 0.3760(12) 0.033(8) Uiso 1 1 d . .
H24 H 0.1437(19) 0.8609(16) 0.2609(11) 0.033(7) Uiso 1 1 d . .
H26 H 0.150(2) 0.6312(19) 0.0319(13) 0.041(9) Uiso 1 1 d . .
H47 H 1.397(2) 0.5327(16) 0.6679(11) 0.034(7) Uiso 1 1 d . .
H44 H 0.903(2) 0.0765(16) 0.2202(11) 0.032(7) Uiso 1 1 d . .
H46 H 1.388(2) 0.4246(18) 0.5911(12) 0.046(8) Uiso 1 1 d . .
H40 H 0.747(2) 0.8928(18) 0.4616(12) 0.043(8) Uiso 1 1 d . .
H33 H 0.119(2) 1.2306(16) 0.5694(11) 0.036(7) Uiso 1 1 d . .
H45 H 1.052(2) 0.4357(17) 0.5913(11) 0.037(8) Uiso 1 1 d . .
H43 H 1.2691(19) 0.1523(15) 0.2692(10) 0.027(7) Uiso 1 1 d . .
H41 H 1.144(2) 0.2997(16) 0.4424(11) 0.030(7) Uiso 1 1 d . .
H30 H -0.363(2) 0.7731(16) 0.1147(11) 0.031(7) Uiso 1 1 d . .
H32 H -0.0250(19) 0.8498(16) 0.2023(11) 0.029(7) Uiso 1 1 d . .
H37 H 0.6655(18) 0.7606(16) -0.1118(11) 0.024(7) Uiso 1 1 d . .
H42 H 1.275(2) 0.3016(18) 0.4497(12) 0.046(8) Uiso 1 1 d . .
H31 H -0.355(2) 0.8729(18) 0.1936(12) 0.045(9) Uiso 1 1 d . .
H35 H 0.427(2) 0.7152(17) 0.0027(11) 0.037(8) Uiso 1 1 d . .
H38 H 0.761(2) 0.6428(17) -0.0739(12) 0.038(8) Uiso 1 1 d . .
H39 H 0.7027(19) 0.5664(17) 0.0018(11) 0.031(7) Uiso 1 1 d . .
H34 H 0.7392(18) 1.1208(16) 0.1523(11) 0.028(7) Uiso 1 1 d . .
H36 H 0.488(2) 0.796(2) -0.0722(14) 0.069(11) Uiso 1 1 d . .
H54 H 1.215(2) 0.3730(18) 0.5515(13) 0.045(8) Uiso 1 1 d . .
H59 H 1.052(2) 0.0260(18) 0.1576(13) 0.047(8) Uiso 1 1 d . .
H53 H 0.9734(19) 0.5323(16) 0.6533(11) 0.025(7) Uiso 1 1 d . .
H57 H 0.945(2) 0.1624(17) 0.3041(12) 0.036(7) Uiso 1 1 d . .
H50 H 0.608(2) 0.9327(18) 0.5243(12) 0.044(8) Uiso 1 1 d . .
H58 H 1.231(2) 0.0616(18) 0.1860(12) 0.043(8) Uiso 1 1 d . .
H55 H 1.234(2) 0.5868(18) 0.7066(12) 0.037(8) Uiso 1 1 d . .
H56 H 1.0656(19) 0.2295(16) 0.3655(11) 0.028(7) Uiso 1 1 d . .
H49 H 0.430(2) 0.8750(17) 0.5023(12) 0.040(8) Uiso 1 1 d . .
H48 H 0.569(2) 0.5420(19) 0.0632(12) 0.045(9) Uiso 1 1 d . .
H52 H 0.848(2) 0.6006(18) 0.7094(13) 0.044(9) Uiso 1 1 d . .
H51 H 0.8862(19) 0.6516(18) 0.7656(12) 0.036(8) Uiso 1 1 d . .
H82 H 0.249(3) 0.665(2) 0.3025(14) 0.075(11) Uiso 1 1 d . .
H72 H 0.565(2) 0.9216(18) 0.0395(12) 0.046(8) Uiso 1 1 d . .
H76 H -0.192(2) 0.914(2) 0.2387(14) 0.060(10) Uiso 1 1 d . .
H73 H 0.429(2) 0.9005(18) 0.0430(12) 0.040(8) Uiso 1 1 d . .
H81 H -0.278(3) 0.043(2) -0.0929(15) 0.081(12) Uiso 1 1 d . .
H74 H 0.627(2) 1.0146(19) 0.1061(13) 0.046(9) Uiso 1 1 d . .
H83 H 0.612(3) 1.063(2) 0.3933(15) 0.084(11) Uiso 1 1 d . .
H80 H -0.070(3) 0.311(2) 0.1832(17) 0.082(12) Uiso 1 1 d . .
H78 H 0.636(3) 0.553(2) 0.6573(16) 0.078(12) Uiso 1 1 d . .
H71 H 0.361(2) 0.5385(18) 0.1458(12) 0.042(9) Uiso 1 1 d . .
H75 H 0.6435(19) 1.2485(18) 0.3034(12) 0.040(8) Uiso 1 1 d . .
H70 H 0.465(3) 0.488(2) 0.1264(15) 0.067(12) Uiso 1 1 d . .
H77 H -0.243(3) 0.997(2) 0.3396(14) 0.067(11) Uiso 1 1 d . .
H79 H 0.425(3) 0.251(2) 0.3904(16) 0.094(12) Uiso 1 1 d . .
H106 H 0.355(4) 0.307(3) 0.301(2) 0.141 Uiso 1 1 d . U
H107 H 0.729(4) 0.432(3) 0.080(2) 0.141 Uiso 1 1 d . U
H101 H 0.396(2) 0.6094(19) 0.2490(13) 0.056(9) Uiso 1 1 d . .
H102 H 0.038(3) 0.397(3) 0.0182(19) 0.108(14) Uiso 1 1 d . .
H100 H 0.386(3) 0.741(3) 0.1333(18) 0.107(14) Uiso 1 1 d . .
O32 O 0.41657(13) 0.34852(13) 0.47520(8) 0.0370(5) Uani 1 1 d . .
O31 O 0.50315(14) 0.27099(13) 0.40389(8) 0.0357(5) Uani 1 1 d . .
O27 O 0.62727(14) 0.51665(14) 0.62580(8) 0.0364(5) Uani 1 1 d . .
O26 O 1.31210(13) 0.22154(12) 0.35806(7) 0.0332(5) Uani 1 1 d . .
O30 O 0.90065(13) 0.27825(12) 0.40049(8) 0.0356(5) Uani 1 1 d . .
O28 O 0.80918(14) 0.52145(13) 0.62557(8) 0.0415(5) Uani 1 1 d . .
O25 O 1.08509(13) 0.62744(12) 0.75741(8) 0.0330(5) Uani 1 1 d . .
C3 C 0.80289(18) 0.36219(17) 0.46981(11) 0.0246(6) Uani 1 1 d . .
N5 N 0.90501(17) 0.33503(15) 0.44171(10) 0.0302(5) Uani 1 1 d . .
N3 N 1.2092(2) 0.27997(16) 0.43052(10) 0.0348(6) Uani 1 1 d . .
C5 C 0.71477(19) 0.44152(17) 0.54777(11) 0.0260(6) Uani 1 1 d . .
O29 O 0.99102(13) 0.37016(13) 0.46079(8) 0.0412(5) Uani 1 1 d . .
C14 C 1.0044(2) 0.14198(19) 0.27937(12) 0.0327(7) Uani 1 1 d . .
C1 C 0.61016(18) 0.35558(17) 0.47397(11) 0.0253(6) Uani 1 1 d . .
C7 C 0.5002(2) 0.32515(18) 0.45129(11) 0.0287(6) Uani 1 1 d . .
C8 C 1.22041(19) 0.23839(17) 0.37802(11) 0.0256(6) Uani 1 1 d . .
N2 N 1.02959(18) 0.55137(15) 0.67400(9) 0.0292(5) Uani 1 1 d . .
C12 C 1.0670(2) 0.06051(19) 0.19402(13) 0.0359(7) Uani 1 1 d . .
C9 C 1.11133(19) 0.16468(17) 0.29551(11) 0.0257(6) Uani 1 1 d . .
N4 N 1.12666(17) 0.21645(15) 0.34900(9) 0.0281(5) Uani 1 1 d . .
N1 N 0.90515(18) 0.61795(16) 0.73458(11) 0.0301(5) Uani 1 1 d . .
C4 C 0.8100(2) 0.41790(18) 0.51995(11) 0.0269(6) Uani 1 1 d . .
C15 C 1.0094(2) 0.60111(17) 0.72370(11) 0.0265(6) Uani 1 1 d . .
C6 C 0.7229(2) 0.49719(18) 0.60346(11) 0.0299(6) Uani 1 1 d . .
C2 C 0.70544(19) 0.32916(18) 0.44638(11) 0.0254(6) Uani 1 1 d . .
C13 C 0.9827(2) 0.0892(2) 0.22910(13) 0.0392(7) Uani 1 1 d . .
C10 C 1.1957(2) 0.13662(18) 0.26005(12) 0.0304(6) Uani 1 1 d . .
C16 C 1.1309(2) 0.51868(17) 0.65379(11) 0.0270(6) Uani 1 1 d . .
C17 C 1.1279(2) 0.45514(19) 0.60658(12) 0.0353(7) Uani 1 1 d . .
C11 C 1.1726(2) 0.08499(19) 0.20912(12) 0.0351(7) Uani 1 1 d . .
C21 C 1.2313(2) 0.5464(2) 0.67709(13) 0.0353(7) Uani 1 1 d . .
C20 C 1.3265(2) 0.5110(2) 0.65355(13) 0.0410(8) Uani 1 1 d . .
C18 C 1.2225(3) 0.4207(2) 0.58351(13) 0.0423(8) Uani 1 1 d . .
C19 C 1.3223(3) 0.4480(2) 0.60668(14) 0.0439(8) Uani 1 1 d . .
O7 O 0.03784(13) 0.43763(12) 0.05716(8) 0.0321(5) Uani 1 1 d . .
O11 O 0.25324(13) 0.56795(12) 0.21851(8) 0.0324(4) Uani 1 1 d . .
O8 O -0.14403(13) 0.44232(12) 0.05335(8) 0.0329(5) Uani 1 1 d . .
O12 O 0.17065(14) 0.65194(12) 0.28835(8) 0.0337(5) Uani 1 1 d . .
O10 O -0.22463(14) 0.68396(13) 0.28319(8) 0.0390(5) Uani 1 1 d . .
O22 O 0.37399(14) 0.66184(13) 0.08395(8) 0.0381(5) Uani 1 1 d . .
O9 O -0.31976(14) 0.61320(14) 0.21495(8) 0.0444(5) Uani 1 1 d . .
N12 N -0.23219(17) 0.63505(15) 0.23863(10) 0.0310(5) Uani 1 1 d . .
C33 C -0.04815(18) 0.51524(16) 0.13444(10) 0.0235(6) Uani 1 1 d . .
C37 C -0.03280(19) 0.61827(18) 0.23886(11) 0.0246(6) Uani 1 1 d . .
C34 C -0.0568(2) 0.46110(17) 0.07750(11) 0.0249(6) Uani 1 1 d . .
C36 C -0.13206(19) 0.60012(17) 0.21174(11) 0.0242(6) Uani 1 1 d . .
C31 C 0.06074(18) 0.58364(17) 0.21344(11) 0.0250(6) Uani 1 1 d . .
C35 C -0.1422(2) 0.54974(17) 0.15958(11) 0.0245(6) Uani 1 1 d . .
C30 C 0.1710(2) 0.60021(17) 0.24030(11) 0.0269(6) Uani 1 1 d . .
C32 C 0.0523(2) 0.53116(17) 0.16150(11) 0.0243(6) Uani 1 1 d . .
N16 N 0.52478(18) 0.58349(17) 0.05385(10) 0.0354(6) Uani 1 1 d . .
C67 C 0.4381(2) 0.5981(2) 0.08800(12) 0.0323(7) Uani 1 1 d . .
C70 C 0.6961(3) 0.6580(2) -0.05955(14) 0.0434(8) Uani 1 1 d . .
C71 C 0.6358(3) 0.7263(2) -0.08127(13) 0.0432(8) Uani 1 1 d . .
C72 C 0.5368(3) 0.7487(2) -0.05746(13) 0.0432(8) Uani 1 1 d . .
C73 C 0.4968(2) 0.7038(2) -0.01277(13) 0.0379(7) Uani 1 1 d . .
C69 C 0.5588(2) 0.63493(19) 0.00919(12) 0.0318(7) Uani 1 1 d . .
N17 N 0.4274(2) 0.5381(2) 0.12777(11) 0.0449(7) Uani 1 1 d . .
C68 C 0.6593(2) 0.6129(2) -0.01486(13) 0.0376(7) Uani 1 1 d . .
O5 O 0.10751(13) 0.27880(12) 0.15140(7) 0.0316(4) Uani 1 1 d . .
O3 O -0.20389(15) 0.05650(13) -0.08001(8) 0.0369(5) Uani 1 1 d . .
O6 O -0.07546(13) 0.28065(13) 0.14782(8) 0.0354(5) Uani 1 1 d . .
O2 O 0.19040(13) 0.02278(12) -0.07184(8) 0.0359(5) Uani 1 1 d . .
O4 O -0.28681(14) 0.14428(13) -0.01217(9) 0.0424(5) Uani 1 1 d . .
C23 C 0.01247(18) 0.19981(16) 0.07261(11) 0.0240(6) Uani 1 1 d . .
O1 O 0.28537(14) 0.09432(13) -0.00389(8) 0.0426(5) Uani 1 1 d . .
C24 C 0.1064(2) 0.16386(17) 0.04883(11) 0.0246(6) Uani 1 1 d . .
C25 C 0.09815(18) 0.11235(16) -0.00306(11) 0.0234(6) Uani 1 1 d . .
N15 N 0.19814(17) 0.07414(14) -0.02823(10) 0.0297(5) Uani 1 1 d . .
C22 C 0.0208(2) 0.25697(17) 0.12827(11) 0.0262(6) Uani 1 1 d . .
C27 C -0.0872(2) 0.18345(17) 0.04481(11) 0.0247(6) Uani 1 1 d . .
C26 C -0.00089(19) 0.09480(17) -0.03141(11) 0.0250(6) Uani 1 1 d . .
C28 C -0.09421(18) 0.13027(16) -0.00683(11) 0.0243(6) Uani 1 1 d . .
C29 C -0.2046(2) 0.11211(18) -0.03351(11) 0.0284(6) Uani 1 1 d . .
O20 O 0.21366(14) 0.77215(13) 0.17295(8) 0.0382(5) Uani 1 1 d . .
N10 N -0.09909(18) 1.07313(15) 0.44332(10) 0.0321(6) Uani 1 1 d . .
O21 O 0.38742(13) 1.00130(12) 0.12228(8) 0.0367(5) Uani 1 1 d . .
O18 O 0.61388(13) 0.96351(12) 0.30826(8) 0.0354(5) Uani 1 1 d . .
O19 O 0.39403(14) 0.78743(14) 0.16527(9) 0.0416(5) Uani 1 1 d . .
O13 O -0.27958(13) 1.09707(12) 0.42319(8) 0.0355(5) Uani 1 1 d . .
O17 O 0.53187(14) 1.04385(13) 0.38024(8) 0.0353(5) Uani 1 1 d . .
N8 N 0.57046(18) 1.03205(16) 0.12206(10) 0.0324(6) Uani 1 1 d . .
O15 O 0.13625(14) 1.02235(13) 0.39671(9) 0.0414(5) Uani 1 1 d . .
O16 O 0.04232(14) 0.93715(13) 0.33443(9) 0.0429(5) Uani 1 1 d . .
O14 O -0.04754(13) 0.65876(12) 0.03498(7) 0.0304(4) Uani 1 1 d . .
C55 C 0.31215(18) 0.86341(16) 0.24444(11) 0.0251(6) Uani 1 1 d . .
N18 N 0.12909(17) 0.96904(15) 0.35385(10) 0.0325(5) Uani 1 1 d . .
N13 N 0.00313(17) 0.74382(15) 0.11587(9) 0.0280(5) Uani 1 1 d . .
C57 C 0.4125(2) 0.89713(17) 0.26452(11) 0.0267(6) Uani 1 1 d . .
C56 C 0.3014(2) 0.80320(17) 0.19052(11) 0.0282(6) Uani 1 1 d . .
C53 C 0.22950(19) 0.94283(17) 0.32386(11) 0.0253(6) Uani 1 1 d . .
C58 C 0.42189(19) 0.95386(17) 0.31450(11) 0.0260(6) Uani 1 1 d . .
C60 C 0.4787(2) 0.98735(18) 0.10098(12) 0.0303(6) Uani 1 1 d . .
C59 C 0.3283(2) 0.97807(18) 0.34458(12) 0.0274(6) Uani 1 1 d . .
C54 C 0.2189(2) 0.88562(17) 0.27450(11) 0.0269(6) Uani 1 1 d . .
C50 C -0.1700(2) 1.15839(19) 0.52913(12) 0.0305(6) Uani 1 1 d . .
C40 C -0.0967(2) 0.83787(19) 0.18299(12) 0.0360(7) Uani 1 1 d . .
C46 C -0.08472(19) 1.12981(17) 0.49431(11) 0.0275(6) Uani 1 1 d . .
C39 C -0.0983(2) 0.77794(17) 0.13425(11) 0.0270(6) Uani 1 1 d . .
N11 N -0.1796(2) 1.00924(18) 0.36109(11) 0.0432(7) Uani 1 1 d . .
C47 C 0.0204(2) 1.15613(19) 0.50987(12) 0.0331(7) Uani 1 1 d . .
C49 C -0.0443(2) 1.2414(2) 0.59350(12) 0.0356(7) Uani 1 1 d . .
C51 C -0.1488(2) 1.21407(19) 0.57825(12) 0.0336(7) Uani 1 1 d . .
N9 N 0.4937(2) 0.92755(17) 0.05611(11) 0.0407(7) Uani 1 1 d . .
C52 C 0.5323(2) 0.98714(18) 0.33384(11) 0.0290(6) Uani 1 1 d . .
N14 N 0.13053(18) 0.66504(17) 0.06232(11) 0.0316(6) Uani 1 1 d . .
C43 C -0.1980(2) 0.75499(19) 0.10745(12) 0.0312(7) Uani 1 1 d . .
C38 C 0.0266(2) 0.68758(17) 0.06905(11) 0.0255(6) Uani 1 1 d . .
C48 C 0.0407(2) 1.2113(2) 0.55928(13) 0.0404(8) Uani 1 1 d . .
C45 C -0.1911(2) 1.06163(18) 0.40966(12) 0.0314(7) Uani 1 1 d . .
C61 C 0.58385(19) 1.09163(17) 0.17157(11) 0.0285(6) Uani 1 1 d . .
C66 C 0.5039(2) 1.10842(19) 0.21207(12) 0.0321(7) Uani 1 1 d . .
C44 C -0.2928(2) 0.7907(2) 0.13012(13) 0.0391(7) Uani 1 1 d . .
C65 C 0.5269(2) 1.1656(2) 0.26022(13) 0.0362(7) Uani 1 1 d . .
C64 C 0.6264(2) 1.2079(2) 0.26909(13) 0.0382(7) Uani 1 1 d . .
C41 C -0.1927(3) 0.8733(2) 0.20483(14) 0.0452(8) Uani 1 1 d . .
C42 C -0.2911(3) 0.8501(2) 0.17852(14) 0.0459(8) Uani 1 1 d . .
C62 C 0.6847(2) 1.1344(2) 0.18027(13) 0.0386(7) Uani 1 1 d . .
C63 C 0.7058(2) 1.1919(2) 0.22866(13) 0.0424(8) Uani 1 1 d . .
O23 O 0.35453(13) 0.69539(12) 0.33681(7) 0.0326(5) Uani 1 1 d . .
N7 N 0.4613(2) 0.63378(18) 0.26702(11) 0.0425(7) Uani 1 1 d . .
N6 N 0.53739(17) 0.72613(15) 0.33970(9) 0.0311(6) Uani 1 1 d . .
C74 C 0.44657(19) 0.68578(18) 0.31573(11) 0.0287(6) Uani 1 1 d . .
C80 C 0.6543(2) 0.81512(19) 0.40460(12) 0.0342(7) Uani 1 1 d . .
C75 C 0.55024(19) 0.78218(17) 0.39157(11) 0.0268(6) Uani 1 1 d . .
C76 C 0.4659(2) 0.80466(19) 0.42795(12) 0.0321(7) Uani 1 1 d . .
C77 C 0.4874(2) 0.8604(2) 0.47748(13) 0.0381(7) Uani 1 1 d . .
C78 C 0.5914(2) 0.8932(2) 0.49023(12) 0.0362(7) Uani 1 1 d . .
C79 C 0.6746(2) 0.8705(2) 0.45397(13) 0.0381(7) Uani 1 1 d . .
O100 O 0.34520(16) 0.36357(14) 0.28758(8) 0.0419(5) Uani 1 1 d . .
C101 C 0.3695(3) 0.3577(2) 0.22861(13) 0.0623(10) Uani 1 1 d . .
H10A H 0.3620 0.4166 0.2143 0.093 Uiso 1 1 calc R U
H10B H 0.3200 0.3156 0.2082 0.093 Uiso 1 1 calc R U
H10C H 0.4430 0.3369 0.2235 0.093 Uiso 1 1 calc R U
O101 O 0.64884(16) 0.43568(14) 0.09920(10) 0.0499(6) Uani 1 1 d . .
C100 C 0.6569(3) 0.3784(3) 0.14542(17) 0.0686(11) Uani 1 1 d . .
H10D H 0.7213 0.3943 0.1681 0.103 Uiso 1 1 calc R U
H10E H 0.6611 0.3159 0.1306 0.103 Uiso 1 1 calc R U
H10F H 0.5937 0.3864 0.1687 0.103 Uiso 1 1 calc R U

loop_
_atom_site_aniso_label
_atom_site_aniso_U_11
_atom_site_aniso_U_22
_atom_site_aniso_U_33
_atom_site_aniso_U_23
_atom_site_aniso_U_13
_atom_site_aniso_U_12
C200 0.0247(15) 0.0326(16) 0.0211(14) -0.0052(12) 0.0040(11) -0.0008(11)
O32 0.0255(10) 0.0505(13) 0.0319(11) -0.0171(10) 0.0024(8) -0.0001(8)
O31 0.0282(10) 0.0481(13) 0.0274(11) -0.0187(10) 0.0011(8) -0.0026(8)
O27 0.0310(11) 0.0473(13) 0.0278(12) -0.0176(10) 0.0034(9) -0.0012(8)
O26 0.0219(10) 0.0479(12) 0.0272(11) -0.0144(9) 0.0018(8) 0.0002(8)
O30 0.0385(11) 0.0394(12) 0.0274(11) -0.0099(10) 0.0104(8) 0.0045(8)
O28 0.0301(11) 0.0573(14) 0.0330(12) -0.0210(10) -0.0050(9) -0.0034(9)
O25 0.0273(10) 0.0447(12) 0.0248(11) -0.0109(9) 0.0002(8) -0.0005(8)
C3 0.0210(13) 0.0312(15) 0.0218(14) 0.0011(12) 0.0040(11) 0.0036(11)
N5 0.0308(13) 0.0327(14) 0.0269(13) 0.0004(11) 0.0053(10) 0.0059(10)
N3 0.0234(14) 0.0531(17) 0.0251(14) -0.0150(12) 0.0034(11) 0.0021(11)
C5 0.0296(14) 0.0278(15) 0.0201(14) -0.0021(12) 0.0015(11) -0.0006(11)
O29 0.0220(10) 0.0542(13) 0.0453(13) -0.0098(11) -0.0004(9) 0.0000(9)
C14 0.0311(16) 0.0356(17) 0.0300(16) -0.0058(14) 0.0011(13) 0.0023(12)
C1 0.0240(14) 0.0292(15) 0.0221(14) -0.0023(12) 0.0003(11) -0.0001(11)
C7 0.0289(15) 0.0327(16) 0.0229(15) -0.0069(13) 0.0002(12) 0.0003(11)
C8 0.0254(15) 0.0263(15) 0.0241(15) -0.0044(12) -0.0010(11) -0.0006(11)
N2 0.0274(13) 0.0373(14) 0.0212(13) -0.0084(11) -0.0002(10) -0.0009(10)
C12 0.0438(18) 0.0336(17) 0.0285(17) -0.0059(14) -0.0077(14) -0.0007(13)
C9 0.0271(14) 0.0252(15) 0.0241(15) -0.0020(12) -0.0010(11) -0.0001(11)
N4 0.0205(12) 0.0353(14) 0.0270(13) -0.0086(11) 0.0038(10) 0.0010(9)
N1 0.0263(13) 0.0350(15) 0.0273(14) -0.0084(12) 0.0024(11) 0.0024(10)
C4 0.0228(14) 0.0327(16) 0.0246(15) -0.0008(12) -0.0018(11) -0.0025(11)
C15 0.0285(15) 0.0274(15) 0.0231(15) -0.0006(12) 0.0006(12) -0.0007(11)
C6 0.0306(16) 0.0344(16) 0.0237(15) -0.0050(13) 0.0025(12) -0.0013(12)
C2 0.0314(15) 0.0262(15) 0.0179(14) -0.0025(12) 0.0014(11) 0.0006(11)
C13 0.0330(17) 0.0454(19) 0.0372(18) -0.0062(15) -0.0089(14) -0.0060(13)
C10 0.0274(16) 0.0326(17) 0.0298(16) -0.0065(13) -0.0001(12) 0.0015(12)
C16 0.0309(15) 0.0281(15) 0.0225(15) 0.0029(12) 0.0044(11) 0.0013(11)
C17 0.0444(18) 0.0363(18) 0.0245(16) -0.0036(13) 0.0035(13) 0.0023(13)
C11 0.0408(18) 0.0346(17) 0.0286(17) -0.0066(14) 0.0009(13) 0.0063(13)
C21 0.0343(17) 0.0439(19) 0.0266(17) -0.0062(15) 0.0050(13) 0.0023(13)
C20 0.0306(17) 0.053(2) 0.0402(19) 0.0048(16) 0.0069(14) 0.0028(14)
C18 0.056(2) 0.0382(19) 0.0319(18) -0.0058(15) 0.0111(15) 0.0060(15)
C19 0.051(2) 0.042(2) 0.0397(19) 0.0053(16) 0.0236(16) 0.0174(15)
O7 0.0285(10) 0.0431(12) 0.0222(10) -0.0127(9) 0.0005(8) 0.0032(8)
O11 0.0249(10) 0.0413(12) 0.0289(11) -0.0105(9) 0.0020(8) 0.0019(8)
O8 0.0251(10) 0.0446(12) 0.0267(11) -0.0113(9) -0.0014(8) -0.0020(8)
O12 0.0268(10) 0.0474(13) 0.0237(11) -0.0168(9) 0.0005(8) -0.0005(8)
O10 0.0414(11) 0.0448(13) 0.0291(12) -0.0110(10) 0.0103(9) 0.0057(9)
O22 0.0358(11) 0.0441(13) 0.0317(12) -0.0157(10) 0.0017(8) 0.0074(9)
O9 0.0245(11) 0.0672(15) 0.0391(13) -0.0128(11) 0.0038(9) 0.0033(9)
N12 0.0295(13) 0.0342(14) 0.0290(14) -0.0020(11) 0.0073(11) 0.0044(10)
C33 0.0264(14) 0.0248(14) 0.0189(14) -0.0019(11) 0.0022(11) 0.0000(10)
C37 0.0312(15) 0.0266(15) 0.0153(14) -0.0039(12) 0.0034(11) -0.0008(11)
C34 0.0248(15) 0.0262(15) 0.0234(15) 0.0005(12) 0.0020(12) 0.0016(11)
C36 0.0246(14) 0.0275(15) 0.0205(14) 0.0001(12) 0.0059(11) 0.0046(11)
C31 0.0253(14) 0.0270(15) 0.0220(14) -0.0018(12) 0.0002(11) 0.0020(11)
C35 0.0266(14) 0.0236(15) 0.0232(15) 0.0023(12) 0.0006(11) -0.0026(11)
C30 0.0314(15) 0.0277(16) 0.0209(15) -0.0030(12) 0.0038(11) -0.0009(11)
C32 0.0279(15) 0.0244(15) 0.0202(14) -0.0015(12) 0.0044(11) 0.0010(11)
N16 0.0330(14) 0.0376(16) 0.0354(15) -0.0016(12) 0.0079(11) 0.0067(11)
C67 0.0319(16) 0.0381(18) 0.0242(16) -0.0136(14) -0.0001(12) -0.0041(13)
C70 0.0364(18) 0.051(2) 0.0398(19) -0.0139(17) 0.0115(15) -0.0120(15)
C71 0.052(2) 0.049(2) 0.0269(18) -0.0051(16) 0.0004(15) -0.0190(16)
C72 0.0474(19) 0.044(2) 0.0364(19) -0.0033(16) -0.0078(15) -0.0067(15)
C73 0.0366(17) 0.0409(19) 0.0342(18) -0.0085(15) -0.0001(14) -0.0005(14)
C69 0.0312(15) 0.0355(17) 0.0267(16) -0.0103(13) 0.0010(12) -0.0035(12)
N17 0.0499(18) 0.052(2) 0.0329(16) -0.0014(14) 0.0144(13) 0.0051(15)
C68 0.0371(17) 0.0393(19) 0.0348(18) -0.0074(15) 0.0019(14) -0.0016(14)
O5 0.0264(10) 0.0417(12) 0.0249(10) -0.0094(9) -0.0002(8) -0.0024(8)
O3 0.0264(11) 0.0483(13) 0.0328(12) -0.0176(10) 0.0005(9) -0.0009(9)
O6 0.0277(10) 0.0497(13) 0.0261(11) -0.0136(10) 0.0019(8) 0.0028(8)
O2 0.0373(11) 0.0332(11) 0.0352(12) -0.0116(10) 0.0092(9) 0.0012(8)
O4 0.0262(10) 0.0502(13) 0.0466(13) -0.0217(11) -0.0030(9) 0.0053(9)
C23 0.0225(14) 0.0235(15) 0.0257(15) -0.0002(12) 0.0037(11) -0.0010(10)
O1 0.0245(10) 0.0602(14) 0.0408(13) -0.0117(11) 0.0027(9) 0.0017(9)
C24 0.0222(14) 0.0272(15) 0.0244(15) 0.0014(12) 0.0014(11) -0.0013(11)
C25 0.0244(14) 0.0199(14) 0.0257(15) -0.0016(12) 0.0081(11) 0.0021(10)
N15 0.0300(13) 0.0287(13) 0.0301(14) -0.0022(11) 0.0077(10) 0.0012(10)
C22 0.0239(15) 0.0291(16) 0.0253(15) -0.0015(12) 0.0035(12) 0.0016(11)
C27 0.0209(14) 0.0263(15) 0.0262(15) -0.0024(12) 0.0039(11) 0.0018(11)
C26 0.0295(15) 0.0230(15) 0.0215(15) -0.0050(12) 0.0025(12) -0.0036(11)
C28 0.0269(14) 0.0228(14) 0.0230(14) -0.0004(12) 0.0022(11) 0.0011(10)
C29 0.0251(15) 0.0304(16) 0.0282(16) -0.0056(13) 0.0002(12) -0.0015(11)
O20 0.0316(11) 0.0461(12) 0.0338(12) -0.0158(10) -0.0042(9) -0.0011(9)
N10 0.0209(12) 0.0412(15) 0.0313(14) -0.0155(11) 0.0013(10) 0.0044(10)
O21 0.0223(10) 0.0498(13) 0.0348(12) -0.0171(10) 0.0006(8) -0.0003(8)
O18 0.0240(10) 0.0488(13) 0.0307(11) -0.0131(10) 0.0002(8) 0.0028(8)
O19 0.0306(11) 0.0522(14) 0.0378(13) -0.0243(11) 0.0053(9) -0.0012(9)
O13 0.0221(10) 0.0460(12) 0.0350(12) -0.0181(10) -0.0001(8) 0.0014(8)
O17 0.0294(10) 0.0443(12) 0.0293(11) -0.0151(9) -0.0010(8) -0.0005(8)
N8 0.0212(13) 0.0430(15) 0.0310(14) -0.0114(11) 0.0049(10) 0.0012(10)
O15 0.0440(12) 0.0436(13) 0.0354(12) -0.0094(10) 0.0131(9) 0.0087(9)
O16 0.0250(11) 0.0509(13) 0.0518(14) -0.0030(11) 0.0072(9) 0.0011(9)
O14 0.0292(10) 0.0381(11) 0.0214(10) -0.0131(9) 0.0012(8) 0.0001(8)
C55 0.0240(14) 0.0241(15) 0.0259(15) -0.0047(12) -0.0006(11) 0.0000(10)
N18 0.0324(14) 0.0317(14) 0.0337(15) 0.0027(12) 0.0089(11) 0.0059(10)
N13 0.0293(12) 0.0313(13) 0.0217(13) -0.0093(10) -0.0009(10) -0.0011(10)
C57 0.0231(14) 0.0308(16) 0.0252(15) -0.0040(12) 0.0020(11) 0.0014(11)
C56 0.0284(15) 0.0266(15) 0.0283(15) -0.0053(12) -0.0011(12) -0.0003(11)
C53 0.0240(14) 0.0244(15) 0.0274(15) 0.0007(12) 0.0041(11) 0.0040(10)
C58 0.0249(14) 0.0282(15) 0.0241(15) -0.0031(12) -0.0008(11) 0.0031(11)
C60 0.0252(15) 0.0355(17) 0.0286(16) -0.0073(13) -0.0003(12) 0.0024(12)
C59 0.0302(15) 0.0292(16) 0.0215(15) -0.0051(13) -0.0017(12) 0.0029(11)
C54 0.0255(15) 0.0255(15) 0.0294(16) -0.0004(12) 0.0008(12) 0.0024(11)
C50 0.0252(15) 0.0360(17) 0.0294(16) -0.0033(13) -0.0004(12) 0.0002(12)
C40 0.0439(18) 0.0349(17) 0.0275(16) -0.0075(14) 0.0013(14) -0.0016(13)
C46 0.0267(14) 0.0284(15) 0.0264(15) -0.0042(13) -0.0007(11) 0.0006(11)
C39 0.0348(15) 0.0237(15) 0.0224(15) -0.0012(12) 0.0053(12) 0.0000(11)
N11 0.0226(14) 0.0641(19) 0.0383(16) -0.0258(14) 0.0046(12) 0.0021(12)
C47 0.0266(15) 0.0424(18) 0.0289(16) -0.0082(14) 0.0054(12) 0.0030(12)
C49 0.0362(17) 0.0440(19) 0.0243(16) -0.0112(14) -0.0032(13) 0.0001(13)
C51 0.0338(17) 0.0411(18) 0.0253(16) -0.0036(14) 0.0050(13) 0.0050(13)
N9 0.0216(14) 0.0575(18) 0.0390(16) -0.0232(13) 0.0063(11) -0.0027(11)
C52 0.0308(15) 0.0301(16) 0.0244(15) -0.0077(13) -0.0020(12) 0.0004(11)
N14 0.0253(14) 0.0395(15) 0.0286(14) -0.0072(12) 0.0012(11) 0.0000(10)
C43 0.0351(16) 0.0292(16) 0.0285(16) -0.0026(14) 0.0020(13) 0.0005(12)
C38 0.0311(15) 0.0242(15) 0.0211(15) 0.0012(12) 0.0026(11) -0.0033(11)
C48 0.0289(16) 0.054(2) 0.0361(18) -0.0090(15) -0.0046(13) -0.0039(13)
C45 0.0245(15) 0.0360(17) 0.0319(17) -0.0084(14) 0.0014(12) -0.0036(12)
C61 0.0277(14) 0.0317(16) 0.0255(15) -0.0017(13) -0.0011(11) 0.0010(11)
C66 0.0279(16) 0.0345(17) 0.0328(17) -0.0037(14) 0.0021(12) -0.0020(12)
C44 0.0368(18) 0.0402(19) 0.0396(19) -0.0012(15) 0.0039(14) -0.0010(14)
C65 0.0341(17) 0.0419(19) 0.0311(17) -0.0074(14) 0.0040(13) 0.0011(13)
C64 0.0409(17) 0.0392(18) 0.0324(18) -0.0103(15) -0.0011(14) -0.0012(13)
C41 0.060(2) 0.044(2) 0.0299(18) -0.0113(16) 0.0116(16) 0.0036(15)
C42 0.051(2) 0.043(2) 0.044(2) -0.0005(16) 0.0191(17) 0.0103(16)
C62 0.0300(16) 0.0464(19) 0.0377(18) -0.0084(15) 0.0077(14) -0.0043(13)
C63 0.0318(17) 0.047(2) 0.046(2) -0.0108(16) -0.0003(14) -0.0101(14)
O23 0.0228(10) 0.0463(12) 0.0265(11) -0.0122(9) 0.0024(8) 0.0004(8)
N7 0.0239(14) 0.0671(19) 0.0322(15) -0.0244(13) 0.0055(12) -0.0034(12)
N6 0.0199(12) 0.0446(15) 0.0265(13) -0.0117(11) 0.0011(10) 0.0007(10)
C74 0.0210(14) 0.0408(17) 0.0230(15) -0.0054(13) -0.0005(11) 0.0022(11)
C80 0.0250(15) 0.0423(18) 0.0337(17) -0.0080(14) 0.0035(13) 0.0008(12)
C75 0.0258(14) 0.0304(16) 0.0235(15) -0.0019(12) -0.0016(11) 0.0011(11)
C76 0.0230(15) 0.0406(18) 0.0311(17) -0.0076(14) 0.0020(12) -0.0010(12)
C77 0.0333(17) 0.049(2) 0.0297(17) -0.0092(15) 0.0052(13) 0.0030(13)
C78 0.0396(17) 0.0401(18) 0.0265(17) -0.0115(14) -0.0053(13) -0.0008(13)
C79 0.0322(17) 0.0449(19) 0.0350(18) -0.0098(15) -0.0027(13) -0.0014(13)
O100 0.0562(12) 0.0445(13) 0.0230(11) -0.0127(10) 0.0064(9) 0.0023(10)
C101 0.094(3) 0.062(2) 0.0312(19) 0.0033(18) 0.0222(18) 0.0258(19)
O101 0.0452(12) 0.0462(14) 0.0566(15) -0.0049(12) -0.0056(11) 0.0023(10)
C100 0.051(2) 0.075(3) 0.083(3) 0.023(2) 0.0017(19) -0.0108(18)

loop_
_atom_type_symbol
_atom_type_description
_atom_type_scat_dispersion_real
_atom_type_scat_dispersion_imag
_atom_type_scat_source
C C 0.0033 0.0016 'International Tables Vol C Tables 4.2.6.8 and 6.1.1.4'
H H 0.0000 0.0000 'International Tables Vol C Tables 4.2.6.8 and 6.1.1.4'
N N 0.0061 0.0033 'International Tables Vol C Tables 4.2.6.8 and 6.1.1.4'
O O 0.0106 0.0060 'International Tables Vol C Tables 4.2.6.8 and 6.1.1.4'

loop_
_geom_angle_atom_site_label_1
_geom_angle_atom_site_label_2
_geom_angle_atom_site_label_3
_geom_angle
C1 C200 C5 120.9(2)
C2 C3 C4 123.0(2)
C2 C3 N5 119.0(2)
C4 C3 N5 118.0(2)
O30 N5 O29 123.1(2)
O30 N5 C3 118.6(2)
O29 N5 C3 118.3(2)
C4 C5 C200 119.6(2)
C4 C5 C6 118.5(2)
C200 C5 C6 121.9(2)
C13 C14 C9 120.1(3)
C200 C1 C2 120.1(2)
C200 C1 C7 117.9(2)
C2 C1 C7 122.0(2)
O32 C7 O31 124.1(2)
O32 C7 C1 122.1(2)
O31 C7 C1 113.7(2)
O26 C8 N3 121.4(2)
O26 C8 N4 122.9(2)
N3 C8 N4 115.7(2)
C15 N2 C16 128.1(2)
C11 C12 C13 119.8(3)
C10 C9 C14 119.6(2)
C10 C9 N4 124.0(2)
C14 C9 N4 116.4(2)
C8 N4 C9 128.9(2)
C5 C4 C3 118.6(2)
O25 C15 N1 122.5(2)
O25 C15 N2 121.2(2)
N1 C15 N2 116.2(2)
O28 C6 O27 123.9(2)
O28 C6 C5 122.7(2)
O27 C6 C5 113.4(2)
C3 C2 C1 117.8(2)
C14 C13 C12 120.3(3)
C9 C10 C11 119.7(2)
C21 C16 C17 118.7(2)
C21 C16 N2 124.5(2)
C17 C16 N2 116.8(2)
C18 C17 C16 120.8(3)
C12 C11 C10 120.6(3)
C16 C21 C20 120.1(3)
C19 C20 C21 120.7(3)
C19 C18 C17 120.6(3)
C18 C19 C20 119.2(3)
O10 N12 O9 123.3(2)
O10 N12 C36 118.9(2)
O9 N12 C36 117.7(2)
C32 C33 C35 120.1(2)
C32 C33 C34 120.7(2)
C35 C33 C34 119.2(2)
C36 C37 C31 118.8(2)
O8 C34 O7 124.3(2)
O8 C34 C33 122.8(2)
O7 C34 C33 112.9(2)
C37 C36 C35 122.7(2)
C37 C36 N12 119.4(2)
C35 C36 N12 117.9(2)
C37 C31 C32 119.6(2)
C37 C31 C30 121.8(2)
C32 C31 C30 118.6(2)
C36 C35 C33 118.2(2)
O11 C30 O12 124.1(2)
O11 C30 C31 121.8(2)
O12 C30 C31 114.1(2)
C33 C32 C31 120.7(2)
C67 N16 C69 128.2(3)
O22 C67 N17 121.9(3)
O22 C67 N16 123.4(3)
N17 C67 N16 114.6(3)
C68 C70 C71 121.0(3)
C70 C71 C72 118.9(3)
C71 C72 C73 121.6(3)
C72 C73 C69 119.2(3)
C73 C69 C68 119.0(3)
C73 C69 N16 123.9(2)
C68 C69 N16 117.1(3)
C70 C68 C69 120.4(3)
C24 C23 C27 119.9(2)
C24 C23 C22 119.0(2)
C27 C23 C22 121.1(2)
C23 C24 C25 118.6(2)
C26 C25 C24 122.4(2)
C26 C25 N15 119.1(2)
C24 C25 N15 118.5(2)
O1 N15 O2 123.3(2)
O1 N15 C25 117.9(2)
O2 N15 C25 118.7(2)
O5 C22 O6 125.0(2)
O5 C22 C23 122.8(2)
O6 C22 C23 112.2(2)
C23 C27 C28 120.8(2)
C28 C26 C25 118.4(2)
C26 C28 C27 120.0(2)
C26 C28 C29 121.9(2)
C27 C28 C29 118.2(2)
O4 C29 O3 124.3(2)
O4 C29 C28 121.8(2)
O3 C29 C28 113.8(2)
C45 N10 C46 127.8(2)
C60 N8 C61 129.0(2)
C57 C55 C54 119.9(2)
C57 C55 C56 121.5(2)
C54 C55 C56 118.6(2)
O16 N18 O15 123.4(2)
O16 N18 C53 118.1(2)
O15 N18 C53 118.5(2)
C38 N13 C39 129.4(2)
C55 C57 C58 121.3(2)
O20 C56 O19 124.5(2)
O20 C56 C55 122.0(2)
O19 C56 C55 113.5(2)
C59 C53 C54 123.2(2)
C59 C53 N18 119.4(2)
C54 C53 N18 117.4(2)
C57 C58 C59 119.3(2)
C57 C58 C52 118.4(2)
C59 C58 C52 122.2(2)
O21 C60 N9 122.5(2)
O21 C60 N8 122.2(2)
N9 C60 N8 115.3(2)
C53 C59 C58 118.2(3)
C53 C54 C55 118.1(2)
C51 C50 C46 119.8(2)
C41 C40 C39 120.6(3)
C47 C46 C50 119.3(2)
C47 C46 N10 117.2(2)
C50 C46 N10 123.5(2)
C40 C39 C43 118.9(2)
C40 C39 N13 116.5(2)
C43 C39 N13 124.5(2)
C46 C47 C48 120.4(2)
C51 C49 C48 119.0(3)
C49 C51 C50 121.1(3)
O18 C52 O17 124.5(2)
O18 C52 C58 121.8(2)
O17 C52 C58 113.7(2)
C44 C43 C39 119.6(3)
O14 C38 N14 122.7(2)
O14 C38 N13 120.5(2)
N14 C38 N13 116.7(2)
C47 C48 C49 120.5(3)
O13 C45 N11 122.1(2)
O13 C45 N10 122.5(2)
N11 C45 N10 115.4(2)
C62 C61 C66 118.8(3)
C62 C61 N8 116.9(2)
C66 C61 N8 124.2(2)
C65 C66 C61 119.6(3)
C43 C44 C42 121.5(3)
C64 C65 C66 121.9(3)
C65 C64 C63 118.7(3)
C42 C41 C40 120.4(3)
C41 C42 C44 119.0(3)
C63 C62 C61 120.6(3)
C64 C63 C62 120.4(3)
C74 N6 C75 129.6(2)
O23 C74 N7 121.3(2)
O23 C74 N6 123.0(2)
N7 C74 N6 115.6(2)
C79 C80 C75 120.3(3)
C76 C75 C80 120.0(3)
C76 C75 N6 123.8(2)
C80 C75 N6 116.2(2)
C75 C76 C77 119.1(2)
C78 C77 C76 120.7(3)
C79 C78 C77 119.8(3)
C78 C79 C80 120.1(3)

loop_
_geom_bond_atom_site_label_1
_geom_bond_atom_site_label_2
_geom_bond_distance
C200 C1 1.384(3)
C200 C5 1.385(3)
O32 C7 1.217(3)
O31 C7 1.320(3)
O27 C6 1.318(3)
O26 C8 1.246(3)
O30 N5 1.229(3)
O28 C6 1.209(3)
O25 C15 1.248(3)
C3 C2 1.375(3)
C3 C4 1.383(3)
C3 N5 1.470(3)
N5 O29 1.232(3)
N3 C8 1.344(3)
C5 C4 1.382(3)
C5 C6 1.490(3)
C14 C13 1.382(4)
C14 C9 1.389(3)
C1 C2 1.390(3)
C1 C7 1.493(3)
C8 N4 1.349(3)
N2 C15 1.357(3)
N2 C16 1.413(3)
C12 C11 1.373(4)
C12 C13 1.383(4)
C9 C10 1.387(3)
C9 N4 1.427(3)
N1 C15 1.329(3)
C10 C11 1.390(4)
C16 C21 1.383(4)
C16 C17 1.394(4)
C17 C18 1.374(4)
C21 C20 1.388(4)
C20 C19 1.384(4)
C18 C19 1.373(4)
O7 C34 1.302(3)
O11 C30 1.222(3)
O8 C34 1.220(3)
O12 C30 1.312(3)
O10 N12 1.225(3)
O22 C67 1.235(3)
O9 N12 1.228(3)
N12 C36 1.469(3)
C33 C32 1.385(3)
C33 C35 1.387(3)
C33 C34 1.505(3)
C37 C36 1.377(3)
C37 C31 1.385(3)
C36 C35 1.385(3)
C31 C32 1.395(3)
C31 C30 1.490(3)
N16 C67 1.353(3)
N16 C69 1.410(3)
C67 N17 1.344(4)
C70 C68 1.369(4)
C70 C71 1.376(4)
C71 C72 1.378(4)
C72 C73 1.381(4)
C73 C69 1.395(4)
C69 C68 1.395(4)
O5 C22 1.214(3)
O3 C29 1.314(3)
O6 C22 1.314(3)
O2 N15 1.227(3)
O4 C29 1.216(3)
C23 C24 1.381(3)
C23 C27 1.384(3)
C23 C22 1.500(3)
O1 N15 1.226(3)
C24 C25 1.387(3)
C25 C26 1.386(3)
C25 N15 1.468(3)
C27 C28 1.393(3)
C26 C28 1.379(3)
C28 C29 1.494(3)
O20 C56 1.218(3)
N10 C45 1.366(3)
N10 C46 1.413(3)
O21 C60 1.247(3)
O18 C52 1.216(3)
O19 C56 1.306(3)
O13 C45 1.243(3)
O17 C52 1.321(3)
N8 C60 1.365(3)
N8 C61 1.408(3)
O15 N18 1.229(3)
O16 N18 1.225(3)
O14 C38 1.249(3)
C55 C57 1.383(3)
C55 C54 1.384(3)
C55 C56 1.492(3)
N18 C53 1.470(3)
N13 C38 1.361(3)
N13 C39 1.407(3)
C57 C58 1.390(3)
C53 C59 1.379(3)
C53 C54 1.383(3)
C58 C59 1.394(3)
C58 C52 1.487(3)
C60 N9 1.337(3)
C50 C51 1.382(4)
C50 C46 1.388(4)
C40 C41 1.382(4)
C40 C39 1.390(4)
C46 C47 1.377(3)
C39 C43 1.391(4)
N11 C45 1.338(3)
C47 C48 1.382(4)
C49 C51 1.373(4)
C49 C48 1.383(4)
N14 C38 1.328(3)
C43 C44 1.378(4)
C61 C62 1.389(3)
C61 C66 1.391(4)
C66 C65 1.380(4)
C44 C42 1.379(4)
C65 C64 1.372(4)
C64 C63 1.382(4)
C41 C42 1.374(4)
C62 C63 1.383(4)
O23 C74 1.246(3)
N7 C74 1.343(3)
N6 C74 1.351(3)
N6 C75 1.423(3)
C80 C79 1.383(4)
C80 C75 1.382(3)
C75 C76 1.381(3)
C76 C77 1.391(4)
C77 C78 1.379(4)
C78 C79 1.368(4)
O100 C101 1.420(3)
O101 C100 1.429(4)

loop_
_geom_hbond_atom_site_label_D
_geom_hbond_atom_site_label_H
_geom_hbond_atom_site_label_A
_geom_hbond_distance_DH
_geom_hbond_distance_HA
_geom_hbond_distance_DA
_geom_hbond_angle_DHA
_geom_hbond_site_symmetry_A
C35 H8 O101 1.01(2) 2.38(2) 3.290(3) 149.1(17) 1_455
C50 H10 O13 0.93(2) 2.34(2) 2.884(3) 117.1(17) .
N11 H14 O16 0.86(2) 2.13(3) 2.986(3) 171(2) .
N6 H16 O10 0.88(3) 2.40(3) 3.273(3) 177(2) 1_655
N10 H12 O15 0.87(2) 2.33(2) 3.180(3) 165(2) .
C76 H19 O23 0.95(2) 2.27(3) 2.891(3) 122.3(19) .
C66 H20 O21 0.94(2) 2.30(3) 2.883(3) 119.6(19) .
N7 H17 O9 0.88(3) 2.10(3) 2.981(3) 176(2) 1_655
N13 H28 O20 0.88(2) 2.04(2) 2.896(3) 162(2) .
C43 H29 O14 0.97(3) 2.22(2) 2.845(3) 120.6(18) .
N14 H27 O22 0.89(3) 2.35(3) 3.018(3) 132(2) .
N14 H27 O20 0.89(3) 2.35(3) 3.085(3) 140(2) .
N14 H26 O8 0.88(3) 2.20(3) 3.044(3) 161(2) 2_565
C10 H43 O26 0.94(2) 2.30(2) 2.881(3) 119.1(18) .
N3 H41 O29 0.90(2) 2.18(3) 3.065(3) 169(2) .
N3 H42 O32 0.96(3) 1.93(3) 2.877(3) 170(2) 1_655
C73 H35 O22 0.95(2) 2.23(3) 2.859(4) 123(2) .
N2 H53 O28 0.87(2) 2.10(2) 2.927(3) 158(2) .
C21 H55 O25 0.88(3) 2.26(3) 2.831(3) 122(2) .
N4 H56 O30 0.87(2) 2.30(2) 3.157(3) 172(2) .
N16 H48 O101 0.85(3) 2.08(3) 2.918(3) 167(3) .
N1 H52 O28 0.93(3) 2.25(3) 3.042(3) 142(2) .
N1 H52 O100 0.93(3) 2.42(3) 3.119(3) 131(2) 2_666
N1 H51 O5 0.88(3) 2.13(3) 2.984(3) 161(2) 2_666
O12 H82 O23 1.02(3) 1.56(3) 2.559(2) 166(3) .
N9 H72 O1 0.96(3) 2.04(3) 3.006(3) 179(2) 2_665
N9 H73 O4 0.92(3) 1.97(3) 2.882(3) 174(2) 2_565
O3 H81 O21 0.96(3) 1.61(4) 2.555(2) 165(3) 2_565
N8 H74 O2 0.83(3) 2.44(3) 3.265(3) 171(3) 2_665
O17 H83 O13 1.06(3) 1.55(3) 2.595(2) 169(3) 1_655
O6 H80 O25 0.92(4) 1.62(4) 2.520(3) 168(3) 2_666
O27 H78 O100 0.88(4) 1.72(4) 2.603(3) 172(3) 2_666
N17 H71 O11 0.92(3) 2.20(3) 3.058(3) 154(2) .
N17 H70 O101 0.87(3) 2.46(3) 3.171(4) 139(3) .
N11 H77 O18 0.93(3) 1.93(3) 2.850(3) 169(3) 1_455
O31 H79 O26 1.04(4) 1.60(4) 2.632(2) 170(3) 1_455
O100 H106 O26 0.92(5) 1.99(5) 2.801(3) 146(4) 1_455
O101 H107 O8 1.09(4) 1.70(4) 2.783(3) 172(4) 1_655
N7 H101 O11 0.95(3) 1.96(3) 2.902(3) 173(3) .
O7 H102 O14 1.05(4) 1.45(4) 2.500(2) 175(3) 2_565
O19 H100 O22 0.98(4) 1.58(4) 2.561(3) 177(4) .
C101 H10A O11 0.96 2.60 3.439(4) 146.3 .
